data_4074895
loop_
_publ_author_name
'Kalikhman, Inna'
'Gostevskii, Boris'
'Botoshansky, Mark'
'Kaftory, Menahem'
'Tessier, Claire A.'
'Panzner, Matthew J.'
'Youngs, Wiley J.'
'Kost, Daniel'

_publ_section_title
;
 Octahedral and Bicapped-Tetrahedral Silicon Configurations in the Solid
 State and Their Dynamic Coexistence in Solution
;
_journal_coden_ASTM ORGND7
_journal_issue 5
_journal_name_full Organometallics
_journal_page_first 1252
_journal_page_last 1258
_journal_paper_doi 10.1021/om0509802
_journal_volume 25
_journal_year 2006
_chemical_formula_moiety 'C22 H34 N6 O2 Si'
_chemical_formula_sum 'C22 H34 N6 O2 Si'
_chemical_formula_weight 442.64
_chemical_name_common 5
_chemical_name_systematic
;
 Bis[N'-(dimethylamino)N",N"-(dimethyl)carbamoimidato-N,O]diphenylsilicon(IV) 
;
_space_group_IT_number 15
_symmetry_cell_setting monoclinic
_symmetry_space_group_name_Hall '-C 2yc'
_symmetry_space_group_name_H-M 'C 1 2/c 1'
_atom_sites_solution_hydrogens geom
_atom_sites_solution_primary direct
_atom_sites_solution_secondary difmap
_audit_creation_method SHELXL-97
_cell_angle_alpha 90.00
_cell_angle_beta 114.9960(10)
_cell_angle_gamma 90.00
_cell_formula_units_Z 8
_cell_length_a 34.890(3)
_cell_length_b 9.3494(8)
_cell_length_c 15.8794(13)
_cell_measurement_reflns_used 4453
_cell_measurement_temperature 100(2)
_cell_measurement_theta_max 26.98
_cell_measurement_theta_min 2.53
_cell_volume 4694.7(7)
_computing_cell_refinement 'Bruker SMART'
_computing_data_collection 'Bruker SMART'
_computing_data_reduction 'Bruker SAINT'
_computing_molecular_graphics 'Bruker SHELXTL'
_computing_publication_material 'Bruker SHELXTL'
_computing_structure_refinement 'SHELXL-97 (Sheldrick, 1997)'
_computing_structure_solution 'SHELXS-97 (Sheldrick, 1990)'
_diffrn_ambient_temperature 100(2)
_diffrn_measured_fraction_theta_full 1.000
_diffrn_measured_fraction_theta_max 0.966
_diffrn_measurement_device_type 'CCD area detector'
_diffrn_measurement_method 'phi and omega scans'
_diffrn_radiation_monochromator graphite
_diffrn_radiation_source 'fine-focus sealed tube'
_diffrn_radiation_type MoK\a
_diffrn_radiation_wavelength 0.71073
_diffrn_reflns_av_R_equivalents 0.0389
_diffrn_reflns_av_sigmaI/netI 0.0405
_diffrn_reflns_limit_h_max 45
_diffrn_reflns_limit_h_min -45
_diffrn_reflns_limit_k_max 12
_diffrn_reflns_limit_k_min -12
_diffrn_reflns_limit_l_max 20
_diffrn_reflns_limit_l_min -21
_diffrn_reflns_number 20503
_diffrn_reflns_theta_full 26.30
_diffrn_reflns_theta_max 28.30
_diffrn_reflns_theta_min 1.29
_exptl_absorpt_coefficient_mu 0.131
_exptl_absorpt_correction_T_max 0.9845
_exptl_absorpt_correction_T_min 0.8955
_exptl_absorpt_correction_type multi-scan
_exptl_absorpt_process_details SADABS
_exptl_crystal_colour colorless
_exptl_crystal_density_diffrn 1.253
_exptl_crystal_density_method 'not measured'
_exptl_crystal_description block
_exptl_crystal_F_000 1904
_exptl_crystal_size_max 0.28
_exptl_crystal_size_mid 0.26
_exptl_crystal_size_min 0.12
_refine_diff_density_max 0.486
_refine_diff_density_min -0.347
_refine_diff_density_rms 0.053
_refine_ls_extinction_method none
_refine_ls_goodness_of_fit_ref 1.061
_refine_ls_hydrogen_treatment constr
_refine_ls_matrix_type full
_refine_ls_number_parameters 288
_refine_ls_number_reflns 5637
_refine_ls_number_restraints 0
_refine_ls_restrained_S_all 1.061
_refine_ls_R_factor_all 0.0585
_refine_ls_R_factor_gt 0.0468
_refine_ls_shift/su_max 0.000
_refine_ls_shift/su_mean 0.000
_refine_ls_structure_factor_coef Fsqd
_refine_ls_weighting_details 'calc w=1/[\s^2^(Fo^2^)+(0.0485P)^2^+4.4890P] where P=(Fo^2^+2Fc^2^)/3'
_refine_ls_weighting_scheme calc
_refine_ls_wR_factor_gt 0.1073
_refine_ls_wR_factor_ref 0.1127
_reflns_number_gt 4725
_reflns_number_total 5637
_reflns_threshold_expression >2sigma(I)
_cod_data_source_file om0509802si20051115_102220.cif
_cod_data_source_block 5
_cod_depositor_comments
;
The following automatic conversions were performed:

'_symmetry_cell_setting' value 'Monoclinic' changed to 'monoclinic'
according to /home/saulius/struct/CIF-dictionaries/cif_core.dic
dictionary named 'cif_core.dic' version 2.4.1 from 2010-06-29.

Automatic conversion script
Id: cif_fix_values 1715 2011-07-08 13:25:40Z adriana 
;
_cod_original_sg_symbol_H-M 'C2/c  '
_cod_database_code 4074895

loop_
_symmetry_equiv_pos_as_xyz
'x, y, z'
'-x, y, -z+1/2'
'x+1/2, y+1/2, z'
'-x+1/2, y+1/2, -z+1/2'
'-x, -y, -z'
'x, -y, z-1/2'
'-x+1/2, -y+1/2, -z'
'x+1/2, -y+1/2, z-1/2'

loop_
_atom_site_label
_atom_site_type_symbol
_atom_site_fract_x
_atom_site_fract_y
_atom_site_fract_z
_atom_site_U_iso_or_equiv
_atom_site_adp_type
_atom_site_occupancy
_atom_site_symmetry_multiplicity
_atom_site_calc_flag
_atom_site_refinement_flags
Si1 Si 0.126501(13) 0.25729(4) 0.04700(3) 0.01286(11) Uani 1 1 d .
O1 O 0.08681(3) 0.27907(12) -0.07005(7) 0.0148(2) Uani 1 1 d .
O2 O 0.16363(3) 0.31889(11) 0.00332(7) 0.0149(2) Uani 1 1 d .
N1 N 0.13187(4) 0.06185(14) -0.00895(9) 0.0151(3) Uani 1 1 d .
N2 N 0.11378(4) 0.07879(15) -0.11047(9) 0.0181(3) Uani 1 1 d .
N3 N 0.06726(5) 0.22899(16) -0.22256(10) 0.0235(3) Uani 1 1 d .
N4 N 0.12107(4) 0.47936(14) 0.05776(9) 0.0156(3) Uani 1 1 d .
N5 N 0.13871(4) 0.54876(14) -0.00117(9) 0.0171(3) Uani 1 1 d .
N6 N 0.17802(4) 0.48676(14) -0.08213(10) 0.0181(3) Uani 1 1 d .
C1 C 0.09057(5) 0.19333(17) -0.13170(11) 0.0160(3) Uani 1 1 d .
C2 C 0.10854(6) -0.05879(17) 0.00898(12) 0.0221(4) Uani 1 1 d .
H2C H 0.0786 -0.0337 -0.0137 0.033 Uiso 1 1 calc R
H2D H 0.1203 -0.0777 0.0759 0.033 Uiso 1 1 calc R
H2E H 0.1114 -0.1445 -0.0234 0.033 Uiso 1 1 calc R
C3 C 0.17598(5) 0.01275(18) 0.01734(12) 0.0194(3) Uani 1 1 d .
H3A H 0.1758 -0.0682 -0.0220 0.029 Uiso 1 1 calc R
H3B H 0.1886 -0.0171 0.0826 0.029 Uiso 1 1 calc R
H3C H 0.1926 0.0912 0.0087 0.029 Uiso 1 1 calc R
C4 C 0.07352(7) 0.1444(2) -0.29252(12) 0.0324(5) Uani 1 1 d .
H4A H 0.1003 0.1719 -0.2944 0.049 Uiso 1 1 calc R
H4B H 0.0501 0.1617 -0.3534 0.049 Uiso 1 1 calc R
H4C H 0.0744 0.0427 -0.2769 0.049 Uiso 1 1 calc R
C5 C 0.05479(7) 0.3760(2) -0.24652(13) 0.0347(5) Uani 1 1 d .
H5C H 0.0458 0.4170 -0.2010 0.052 Uiso 1 1 calc R
H5D H 0.0313 0.3801 -0.3086 0.052 Uiso 1 1 calc R
H5E H 0.0788 0.4306 -0.2462 0.052 Uiso 1 1 calc R
C6 C 0.15931(5) 0.45224(17) -0.02470(11) 0.0153(3) Uani 1 1 d .
C7 C 0.07681(5) 0.53291(18) 0.02250(12) 0.0201(3) Uani 1 1 d .
H7A H 0.0769 0.6377 0.0214 0.030 Uiso 1 1 calc R
H7B H 0.0641 0.4998 0.0634 0.030 Uiso 1 1 calc R
H7C H 0.0604 0.4965 -0.0405 0.030 Uiso 1 1 calc R
C8 C 0.14482(5) 0.54008(17) 0.15234(11) 0.0189(3) Uani 1 1 d .
H8A H 0.1746 0.5115 0.1762 0.028 Uiso 1 1 calc R
H8B H 0.1327 0.5040 0.1938 0.028 Uiso 1 1 calc R
H8C H 0.1428 0.6447 0.1493 0.028 Uiso 1 1 calc R
C9 C 0.20762(6) 0.3876(2) -0.09220(13) 0.0256(4) Uani 1 1 d .
H9A H 0.2335 0.3845 -0.0343 0.038 Uiso 1 1 calc R
H9B H 0.2145 0.4190 -0.1431 0.038 Uiso 1 1 calc R
H9C H 0.1949 0.2920 -0.1060 0.038 Uiso 1 1 calc R
C10 C 0.18299(6) 0.63776(18) -0.09809(11) 0.0210(4) Uani 1 1 d .
H10A H 0.1571 0.6894 -0.1073 0.032 Uiso 1 1 calc R
H10B H 0.1884 0.6480 -0.1535 0.032 Uiso 1 1 calc R
H10C H 0.2068 0.6774 -0.0441 0.032 Uiso 1 1 calc R
C11 C 0.08155(5) 0.22527(16) 0.08733(11) 0.0148(3) Uani 1 1 d .
C12 C 0.04023(5) 0.18542(18) 0.02667(11) 0.0178(3) Uani 1 1 d .
H12 H 0.0344 0.1625 -0.0359 0.021 Uiso 1 1 calc R
C13 C 0.00753(5) 0.17828(19) 0.05465(12) 0.0212(3) Uani 1 1 d .
H13 H -0.0199 0.1496 0.0116 0.025 Uiso 1 1 calc R
C14 C 0.01466(5) 0.21275(19) 0.14502(12) 0.0235(4) Uani 1 1 d .
H14 H -0.0077 0.2087 0.1640 0.028 Uiso 1 1 calc R
C15 C 0.05479(5) 0.25309(18) 0.20687(12) 0.0213(4) Uani 1 1 d .
H15 H 0.0601 0.2775 0.2689 0.026 Uiso 1 1 calc R
C16 C 0.08737(5) 0.25799(17) 0.17840(11) 0.0171(3) Uani 1 1 d .
H16 H 0.1148 0.2847 0.2225 0.020 Uiso 1 1 calc R
C17 C 0.17377(5) 0.21054(16) 0.16498(11) 0.0147(3) Uani 1 1 d .
C18 C 0.17037(5) 0.10286(17) 0.22356(11) 0.0182(3) Uani 1 1 d .
H18 H 0.1436 0.0592 0.2077 0.022 Uiso 1 1 calc R
C19 C 0.20461(6) 0.05779(18) 0.30374(11) 0.0222(4) Uani 1 1 d .
H19 H 0.2010 -0.0164 0.3407 0.027 Uiso 1 1 calc R
C20 C 0.24383(6) 0.12078(19) 0.32970(12) 0.0239(4) Uani 1 1 d .
H20 H 0.2672 0.0915 0.3848 0.029 Uiso 1 1 calc R
C21 C 0.24855(5) 0.22742(19) 0.27397(12) 0.0221(4) Uani 1 1 d .
H21 H 0.2753 0.2719 0.2911 0.027 Uiso 1 1 calc R
C22 C 0.21437(5) 0.26917(17) 0.19337(11) 0.0178(3) Uani 1 1 d .
H22 H 0.2186 0.3407 0.1557 0.021 Uiso 1 1 calc R

loop_
_atom_site_aniso_label
_atom_site_aniso_U_11
_atom_site_aniso_U_22
_atom_site_aniso_U_33
_atom_site_aniso_U_23
_atom_site_aniso_U_13
_atom_site_aniso_U_12
Si1 0.0129(2) 0.0126(2) 0.0144(2) 0.00029(16) 0.00696(16) -0.00072(16)
O1 0.0145(5) 0.0167(5) 0.0137(5) -0.0003(4) 0.0066(4) 0.0001(4)
O2 0.0147(5) 0.0130(5) 0.0194(6) 0.0023(4) 0.0095(4) 0.0006(4)
N1 0.0164(6) 0.0148(6) 0.0148(6) 0.0013(5) 0.0074(5) -0.0005(5)
N2 0.0217(7) 0.0182(7) 0.0142(6) -0.0002(5) 0.0074(6) 0.0003(6)
N3 0.0292(8) 0.0243(8) 0.0153(7) -0.0008(6) 0.0077(6) 0.0047(6)
N4 0.0161(6) 0.0153(6) 0.0177(7) 0.0005(5) 0.0093(5) 0.0000(5)
N5 0.0211(7) 0.0150(7) 0.0189(7) 0.0013(5) 0.0120(6) -0.0012(5)
N6 0.0215(7) 0.0159(7) 0.0213(7) 0.0021(5) 0.0132(6) -0.0007(6)
C1 0.0147(7) 0.0186(8) 0.0159(8) -0.0020(6) 0.0077(6) -0.0040(6)
C2 0.0288(9) 0.0136(8) 0.0283(9) -0.0010(7) 0.0165(8) -0.0048(7)
C3 0.0186(8) 0.0190(8) 0.0220(8) -0.0001(6) 0.0099(7) 0.0040(6)
C4 0.0470(12) 0.0323(10) 0.0157(9) -0.0029(8) 0.0112(8) 0.0084(9)
C5 0.0462(12) 0.0382(11) 0.0218(9) 0.0081(8) 0.0164(9) 0.0198(10)
C6 0.0137(7) 0.0159(8) 0.0146(7) 0.0015(6) 0.0044(6) -0.0016(6)
C7 0.0168(8) 0.0184(8) 0.0257(9) 0.0019(7) 0.0096(7) 0.0039(6)
C8 0.0222(8) 0.0161(8) 0.0207(8) -0.0033(6) 0.0114(7) -0.0018(6)
C9 0.0257(9) 0.0277(9) 0.0317(10) 0.0085(8) 0.0203(8) 0.0053(7)
C10 0.0275(9) 0.0188(8) 0.0185(8) 0.0037(6) 0.0113(7) -0.0040(7)
C11 0.0174(7) 0.0118(7) 0.0178(8) 0.0008(6) 0.0100(6) 0.0013(6)
C12 0.0175(8) 0.0185(8) 0.0184(8) 0.0004(6) 0.0086(6) -0.0021(6)
C13 0.0152(7) 0.0258(9) 0.0229(9) 0.0002(7) 0.0084(7) -0.0021(7)
C14 0.0191(8) 0.0292(9) 0.0286(9) 0.0015(7) 0.0165(7) 0.0010(7)
C15 0.0248(8) 0.0237(9) 0.0198(8) -0.0010(7) 0.0136(7) -0.0003(7)
C16 0.0168(7) 0.0172(8) 0.0177(8) 0.0005(6) 0.0078(6) -0.0015(6)
C17 0.0156(7) 0.0143(7) 0.0149(7) -0.0008(6) 0.0072(6) 0.0018(6)
C18 0.0206(8) 0.0171(8) 0.0184(8) -0.0010(6) 0.0095(7) 0.0014(6)
C19 0.0306(9) 0.0197(8) 0.0176(8) 0.0028(6) 0.0113(7) 0.0089(7)
C20 0.0235(9) 0.0273(9) 0.0168(8) -0.0025(7) 0.0046(7) 0.0118(7)
C21 0.0161(8) 0.0258(9) 0.0224(8) -0.0070(7) 0.0062(7) 0.0026(7)
C22 0.0188(8) 0.0168(8) 0.0193(8) -0.0013(6) 0.0096(7) 0.0010(6)

loop_
_atom_type_symbol
_atom_type_description
_atom_type_scat_dispersion_real
_atom_type_scat_dispersion_imag
_atom_type_scat_source
C C 0.0033 0.0016 'International Tables Vol C Tables 4.2.6.8 and 6.1.1.4'
H H 0.0000 0.0000 'International Tables Vol C Tables 4.2.6.8 and 6.1.1.4'
N N 0.0061 0.0033 'International Tables Vol C Tables 4.2.6.8 and 6.1.1.4'
O O 0.0106 0.0060 'International Tables Vol C Tables 4.2.6.8 and 6.1.1.4'
Si Si 0.0817 0.0704 'International Tables Vol C Tables 4.2.6.8 and 6.1.1.4'

loop_
_geom_angle_atom_site_label_1
_geom_angle_atom_site_label_2
_geom_angle_atom_site_label_3
_geom_angle
O1 Si1 O2 86.05(5)
O1 Si1 C11 88.96(6)
O2 Si1 C11 169.43(6)
O1 Si1 C17 170.42(6)
O2 Si1 C17 89.30(6)
C11 Si1 C17 96.94(7)
O1 Si1 N1 80.02(5)
O2 Si1 N1 84.66(5)
C11 Si1 N1 103.65(6)
C17 Si1 N1 91.22(6)
O1 Si1 N4 85.16(5)
O2 Si1 N4 79.61(5)
C11 Si1 N4 90.70(6)
C17 Si1 N4 102.25(6)
N1 Si1 N4 159.06(5)
C1 O1 Si1 115.14(10)
C6 O2 Si1 115.84(10)
N2 N1 C3 104.77(12)
N2 N1 C2 105.99(12)
C3 N1 C2 107.30(13)
N2 N1 Si1 107.46(9)
C3 N1 Si1 114.95(10)
C2 N1 Si1 115.49(10)
C1 N2 N1 107.77(12)
C1 N3 C5 119.33(15)
C1 N3 C4 117.41(14)
C5 N3 C4 116.27(15)
N5 N4 C8 105.65(12)
N5 N4 C7 104.99(12)
C8 N4 C7 107.34(12)
N5 N4 Si1 107.95(9)
C8 N4 Si1 115.40(10)
C7 N4 Si1 114.64(10)
C6 N5 N4 107.86(12)
C6 N6 C9 119.18(14)
C6 N6 C10 118.06(13)
C9 N6 C10 117.33(13)
N2 C1 O1 123.87(14)
N2 C1 N3 120.25(14)
O1 C1 N3 115.86(14)
N1 C2 H2C 109.5
N1 C2 H2D 109.5
H2C C2 H2D 109.5
N1 C2 H2E 109.5
H2C C2 H2E 109.5
H2D C2 H2E 109.5
N1 C3 H3A 109.5
N1 C3 H3B 109.5
H3A C3 H3B 109.5
N1 C3 H3C 109.5
H3A C3 H3C 109.5
H3B C3 H3C 109.5
N3 C4 H4A 109.5
N3 C4 H4B 109.5
H4A C4 H4B 109.5
N3 C4 H4C 109.5
H4A C4 H4C 109.5
H4B C4 H4C 109.5
N3 C5 H5C 109.5
N3 C5 H5D 109.5
H5C C5 H5D 109.5
N3 C5 H5E 109.5
H5C C5 H5E 109.5
H5D C5 H5E 109.5
N5 C6 O2 124.05(14)
N5 C6 N6 120.34(14)
O2 C6 N6 115.61(14)
N4 C7 H7A 109.5
N4 C7 H7B 109.5
H7A C7 H7B 109.5
N4 C7 H7C 109.5
H7A C7 H7C 109.5
H7B C7 H7C 109.5
N4 C8 H8A 109.5
N4 C8 H8B 109.5
H8A C8 H8B 109.5
N4 C8 H8C 109.5
H8A C8 H8C 109.5
H8B C8 H8C 109.5
N6 C9 H9A 109.5
N6 C9 H9B 109.5
H9A C9 H9B 109.5
N6 C9 H9C 109.5
H9A C9 H9C 109.5
H9B C9 H9C 109.5
N6 C10 H10A 109.5
N6 C10 H10B 109.5
H10A C10 H10B 109.5
N6 C10 H10C 109.5
H10A C10 H10C 109.5
H10B C10 H10C 109.5
C12 C11 C16 115.06(14)
C12 C11 Si1 123.37(12)
C16 C11 Si1 121.14(12)
C13 C12 C11 122.47(15)
C13 C12 H12 118.8
C11 C12 H12 118.8
C14 C13 C12 120.47(16)
C14 C13 H13 119.8
C12 C13 H13 119.8
C15 C14 C13 118.97(15)
C15 C14 H14 120.5
C13 C14 H14 120.5
C14 C15 C16 120.03(16)
C14 C15 H15 120.0
C16 C15 H15 120.0
C15 C16 C11 122.99(15)
C15 C16 H16 118.5
C11 C16 H16 118.5
C22 C17 C18 114.95(14)
C22 C17 Si1 123.33(12)
C18 C17 Si1 121.40(12)
C19 C18 C17 122.73(16)
C19 C18 H18 118.6
C17 C18 H18 118.6
C20 C19 C18 120.13(16)
C20 C19 H19 119.9
C18 C19 H19 119.9
C19 C20 C21 119.00(16)
C19 C20 H20 120.5
C21 C20 H20 120.5
C22 C21 C20 120.20(16)
C22 C21 H21 119.9
C20 C21 H21 119.9
C21 C22 C17 122.97(16)
C21 C22 H22 118.5
C17 C22 H22 118.5

loop_
_geom_bond_atom_site_label_1
_geom_bond_atom_site_label_2
_geom_bond_distance
Si1 O1 1.7996(11)
Si1 O2 1.8030(11)
Si1 C11 1.9515(16)
Si1 C17 1.9518(16)
Si1 N1 2.0746(14)
Si1 N4 2.0983(14)
O1 C1 1.3141(19)
O2 C6 1.3108(19)
N1 N2 1.4704(18)
N1 C3 1.487(2)
N1 C2 1.487(2)
N2 C1 1.298(2)
N3 C1 1.365(2)
N3 C5 1.443(2)
N3 C4 1.453(2)
N4 N5 1.4705(18)
N4 C8 1.488(2)
N4 C7 1.489(2)
N5 C6 1.303(2)
N6 C6 1.366(2)
N6 C9 1.446(2)
N6 C10 1.458(2)
C2 H2C 0.9800
C2 H2D 0.9800
C2 H2E 0.9800
C3 H3A 0.9800
C3 H3B 0.9800
C3 H3C 0.9800
C4 H4A 0.9800
C4 H4B 0.9800
C4 H4C 0.9800
C5 H5C 0.9800
C5 H5D 0.9800
C5 H5E 0.9800
C7 H7A 0.9800
C7 H7B 0.9800
C7 H7C 0.9800
C8 H8A 0.9800
C8 H8B 0.9800
C8 H8C 0.9800
C9 H9A 0.9800
C9 H9B 0.9800
C9 H9C 0.9800
C10 H10A 0.9800
C10 H10B 0.9800
C10 H10C 0.9800
C11 C12 1.404(2)
C11 C16 1.406(2)
C12 C13 1.390(2)
C12 H12 0.9500
C13 C14 1.387(2)
C13 H13 0.9500
C14 C15 1.380(2)
C14 H14 0.9500
C15 C16 1.390(2)
C15 H15 0.9500
C16 H16 0.9500
C17 C22 1.404(2)
C17 C18 1.409(2)
C18 C19 1.393(2)
C18 H18 0.9500
C19 C20 1.383(3)
C19 H19 0.9500
C20 C21 1.388(3)
C20 H20 0.9500
C21 C22 1.387(2)
C21 H21 0.9500
C22 H22 0.9500
